data_7050410
loop_
_publ_author_name
'Congreve, Aileen'
'Kataky, Ritu'
'Knell, Mark'
'Parker, David'
'Puschmann, Horst'
'Senanayake, Kanthi'
'Wylie, Lisa'

_publ_section_title
;
 Examination of cobalt, nickel, copper and zinc(ii) complex geometry
 and binding affinity in aqueous media using simple pyridylsulfonamide
 ligands
;
_journal_coden_ASTM NJCHE5
_journal_issue 1
_journal_name_full 'New Journal of Chemistry'
_journal_page_first 98
_journal_page_last 106
_journal_paper_doi 10.1039/b206279h
_journal_volume 27
_journal_year 2003
_chemical_formula_sum 'C16 H16 F6 N4 O4 S2 Zn'
_chemical_formula_weight 571.82
_space_group_IT_number 2
_symmetry_cell_setting triclinic
_symmetry_space_group_name_Hall '-P 1'
_symmetry_space_group_name_H-M 'P -1'
_atom_sites_solution_hydrogens geom
_atom_sites_solution_primary direct
_atom_sites_solution_secondary difmap
_audit_creation_method SHELXL-97
_cell_angle_alpha 81.9840(10)
_cell_angle_beta 81.1300(10)
_cell_angle_gamma 81.7440(10)
_cell_formula_units_Z 2
_cell_length_a 7.9725(2)
_cell_length_b 9.4317(2)
_cell_length_c 14.7462(4)
_cell_measurement_reflns_used 4932
_cell_measurement_temperature 105(2)
_cell_measurement_theta_max 27.98
_cell_measurement_theta_min 2.20
_cell_volume 1076.38(5)
_computing_cell_refinement 'SMART-NT V5.0 (Bruker, 1998)'
_computing_data_collection 'SMART-NT V5.0 (Bruker, 1998)'
_computing_data_reduction 'SMART-NT V5.0 (Bruker, 1998)'
_computing_molecular_graphics 'Bruker SHELXTL'
_computing_publication_material 'Bruker SHELXTL'
_computing_structure_refinement 'SHELXL-93 (Sheldrick, 1993)'
_computing_structure_solution 'SHELXS-97 (Sheldrick, 1997)'
_diffrn_ambient_temperature 105(2)
_diffrn_detector_area_resol_mean 8
_diffrn_measured_fraction_theta_full 0.994
_diffrn_measured_fraction_theta_max 0.994
_diffrn_measurement_device_type 'CCD area detector'
_diffrn_measurement_method 'phi and omega scans'
_diffrn_radiation_monochromator graphite
_diffrn_radiation_source 'fine-focus sealed tube'
_diffrn_radiation_type MoK\a
_diffrn_radiation_wavelength 0.71073
_diffrn_reflns_av_R_equivalents 0.0256
_diffrn_reflns_av_sigmaI/netI 0.0209
_diffrn_reflns_limit_h_max 10
_diffrn_reflns_limit_h_min -10
_diffrn_reflns_limit_k_max 12
_diffrn_reflns_limit_k_min -12
_diffrn_reflns_limit_l_max 19
_diffrn_reflns_limit_l_min -19
_diffrn_reflns_number 12528
_diffrn_reflns_theta_full 28.00
_diffrn_reflns_theta_max 28.00
_diffrn_reflns_theta_min 1.41
_exptl_absorpt_coefficient_mu 1.419
_exptl_absorpt_correction_T_max 0.8076
_exptl_absorpt_correction_T_min 0.6135
_exptl_absorpt_correction_type integration
_exptl_absorpt_process_details 'SADABS (G.M.Sheldrick, 1998)'
_exptl_crystal_colour colourless
_exptl_crystal_density_diffrn 1.764
_exptl_crystal_density_meas ?
_exptl_crystal_density_method 'not measured'
_exptl_crystal_description block
_exptl_crystal_F_000 576
_exptl_crystal_size_max 0.41
_exptl_crystal_size_mid 0.30
_exptl_crystal_size_min 0.20
_refine_diff_density_max 0.712
_refine_diff_density_min -0.727
_refine_diff_density_rms 0.103
_refine_ls_extinction_method none
_refine_ls_goodness_of_fit_ref 1.073
_refine_ls_hydrogen_treatment mixed
_refine_ls_matrix_type full
_refine_ls_number_parameters 298
_refine_ls_number_reflns 5190
_refine_ls_number_restraints 0
_refine_ls_restrained_S_all 1.073
_refine_ls_R_factor_all 0.0320
_refine_ls_R_factor_gt 0.0299
_refine_ls_shift/su_max 0.001
_refine_ls_shift/su_mean 0.000
_refine_ls_structure_factor_coef Fsqd
_refine_ls_weighting_details 'calc w=1/[\s^2^(Fo^2^)+(0.0478P)^2^+0.8519P] where P=(Fo^2^+2Fc^2^)/3'
_refine_ls_weighting_scheme calc
_refine_ls_wR_factor_gt 0.0835
_refine_ls_wR_factor_ref 0.0853
_reflns_number_gt 4867
_reflns_number_total 5190
_reflns_threshold_expression >2sigma(I)
_cod_data_source_file b206279h.txt
_cod_data_source_block ZnL3
_cod_depositor_comments
;
The following automatic conversions were performed:
'_symmetry_cell_setting' value 'Triclinic' changed to 'triclinic'
according to '/home/saulius/struct/CIF-dictionaries/cif_core.dic'
dictionary named 'cif_core.dic' version 2.4.1 from 2010-06-29.

Automatic conversion script
Id: cif_fix_enum 1527 2010-12-29 10:47:43Z saulius 

The following automatic conversions were performed:

'_exptl_crystal_density_meas' value 'Not_measured' was changed to '?'
- the value is perceived as not measured.

Automatic conversion script
Id: cif_fix_values 3008 2015-01-20 13:52:24Z robertas 
;
_cod_original_sg_symbol_H-M P-1
_cod_database_code 7050410

loop_
_symmetry_equiv_pos_as_xyz
'x, y, z'
'-x, -y, -z'

loop_
_atom_site_label
_atom_site_type_symbol
_atom_site_fract_x
_atom_site_fract_y
_atom_site_fract_z
_atom_site_U_iso_or_equiv
_atom_site_adp_type
_atom_site_occupancy
_atom_site_symmetry_multiplicity
_atom_site_calc_flag
_atom_site_refinement_flags
_atom_site_disorder_assembly
_atom_site_disorder_group
Zn1 Zn 0.10453(2) 0.20964(2) 0.744149(13) 0.01524(7) Uani 1 1 d . . .
S10 S 0.19450(6) 0.47688(5) 0.82329(3) 0.01787(10) Uani 1 1 d . . .
S2 S 0.47040(5) 0.04129(5) 0.68998(3) 0.01736(10) Uani 1 1 d . . .
F11 F 0.29547(17) 0.41580(14) 0.98755(8) 0.0297(3) Uani 1 1 d . . .
F13 F 0.47021(16) 0.31984(14) 0.87979(9) 0.0300(3) Uani 1 1 d . . .
O12 O 0.28802(18) 0.49197(16) 0.73151(9) 0.0240(3) Uani 1 1 d . . .
F23 F 0.33436(16) -0.18719(14) 0.77509(9) 0.0312(3) Uani 1 1 d . . .
N11 N -0.05836(19) 0.10844(17) 0.84560(10) 0.0173(3) Uani 1 1 d . . .
O22 O 0.48768(19) 0.06900(16) 0.78137(10) 0.0256(3) Uani 1 1 d . . .
O11 O 0.09022(19) 0.60053(15) 0.85886(10) 0.0253(3) Uani 1 1 d . . .
O21 O 0.61055(17) 0.05624(15) 0.61641(10) 0.0239(3) Uani 1 1 d . . .
N22 N 0.2931(2) 0.11352(18) 0.66313(11) 0.0210(3) Uani 1 1 d . . .
F12 F 0.4563(2) 0.54729(15) 0.88893(11) 0.0403(3) Uani 1 1 d . . .
F22 F 0.60305(16) -0.23064(14) 0.72464(12) 0.0382(3) Uani 1 1 d . . .
N21 N 0.0026(2) 0.27311(17) 0.62277(11) 0.0183(3) Uani 1 1 d . . .
N12 N 0.1027(2) 0.33820(17) 0.83841(11) 0.0186(3) Uani 1 1 d . . .
F21 F 0.4165(2) -0.19578(15) 0.62917(10) 0.0369(3) Uani 1 1 d . . .
C27 C 0.4551(2) -0.1537(2) 0.70570(14) 0.0230(4) Uani 1 1 d . . .
C15 C -0.1001(2) 0.1783(2) 0.92123(12) 0.0190(3) Uani 1 1 d . . .
C16 C -0.0322(3) 0.3209(2) 0.91836(13) 0.0216(4) Uani 1 1 d . . .
H16A H -0.1263 0.4011 0.9130 0.026 Uiso 1 1 calc R . .
H16B H 0.0153 0.3236 0.9762 0.026 Uiso 1 1 calc R . .
C11 C -0.1204(2) -0.0177(2) 0.84326(13) 0.0209(4) Uani 1 1 d . . .
C24 C 0.0556(3) 0.2486(3) 0.46080(14) 0.0291(4) Uani 1 1 d . . .
H24A H 0.1273 0.2103 0.4100 0.035 Uiso 1 1 calc R . .
C12 C -0.2260(3) -0.0762(2) 0.91915(15) 0.0279(4) Uani 1 1 d . . .
H12B H -0.2690 -0.1645 0.9174 0.033 Uiso 1 1 calc R . .
C111 C -0.0731(3) -0.0860(2) 0.75521(15) 0.0245(4) Uani 1 1 d . . .
H11B H 0.0015 -0.0272 0.7110 0.037 Uiso 1 1 calc R . .
H11C H -0.1771 -0.0921 0.7289 0.037 Uiso 1 1 calc R . .
H11D H -0.0129 -0.1831 0.7683 0.037 Uiso 1 1 calc R . .
C13 C -0.2684(3) -0.0050(3) 0.99757(15) 0.0290(4) Uani 1 1 d . . .
H13A H -0.3398 -0.0446 1.0498 0.035 Uiso 1 1 calc R . .
C25 C 0.1025(3) 0.2207(2) 0.54945(13) 0.0222(4) Uani 1 1 d . . .
C14 C -0.2055(2) 0.1243(2) 0.99886(13) 0.0247(4) Uani 1 1 d . . .
H14A H -0.2336 0.1750 1.0516 0.030 Uiso 1 1 calc R . .
C21 C -0.1490(2) 0.3555(2) 0.61115(14) 0.0229(4) Uani 1 1 d . . .
C17 C 0.3642(3) 0.4375(2) 0.89863(14) 0.0223(4) Uani 1 1 d . . .
C22 C -0.2007(3) 0.3877(2) 0.52399(16) 0.0294(4) Uani 1 1 d . . .
H22B H -0.3059 0.4465 0.5162 0.035 Uiso 1 1 calc R . .
C211 C -0.2550(3) 0.4064(3) 0.69638(16) 0.0336(5) Uani 1 1 d . . .
H21B H -0.1951 0.3715 0.7500 0.050 Uiso 1 1 calc R . .
H21C H -0.3655 0.3688 0.7058 0.050 Uiso 1 1 calc R . .
H21D H -0.2736 0.5121 0.6891 0.050 Uiso 1 1 calc R . .
C26 C 0.2693(3) 0.1282(3) 0.56500(14) 0.0360(5) Uani 1 1 d . . .
H26A H 0.2690 0.0315 0.5462 0.043 Uiso 1 1 calc R . .
H26B H 0.3656 0.1727 0.5265 0.043 Uiso 1 1 calc R . .
C23 C -0.0985(3) 0.3338(3) 0.44835(15) 0.0313(5) Uani 1 1 d . . .
H23A H -0.1334 0.3549 0.3887 0.038 Uiso 1 1 calc R . .

loop_
_atom_site_aniso_label
_atom_site_aniso_U_11
_atom_site_aniso_U_22
_atom_site_aniso_U_33
_atom_site_aniso_U_23
_atom_site_aniso_U_13
_atom_site_aniso_U_12
Zn1 0.01497(11) 0.01885(11) 0.01132(11) -0.00397(7) -0.00088(7) 0.00089(7)
S10 0.0205(2) 0.0178(2) 0.0155(2) -0.00224(15) -0.00462(16) -0.00063(16)
S2 0.0154(2) 0.0199(2) 0.0164(2) -0.00506(15) -0.00180(15) 0.00154(15)
F11 0.0366(7) 0.0354(7) 0.0172(6) -0.0050(5) -0.0089(5) 0.0019(5)
F13 0.0251(6) 0.0337(7) 0.0303(6) -0.0067(5) -0.0078(5) 0.0066(5)
O12 0.0256(7) 0.0286(7) 0.0176(6) 0.0004(5) -0.0032(5) -0.0056(6)
F23 0.0255(6) 0.0318(6) 0.0313(7) 0.0053(5) 0.0040(5) -0.0039(5)
N11 0.0156(7) 0.0209(7) 0.0150(7) -0.0014(5) -0.0037(5) 0.0002(5)
O22 0.0270(7) 0.0306(7) 0.0199(7) -0.0083(6) -0.0087(6) 0.0052(6)
O11 0.0304(7) 0.0190(6) 0.0258(7) -0.0048(5) -0.0055(6) 0.0028(5)
O21 0.0177(6) 0.0268(7) 0.0251(7) -0.0035(5) 0.0024(5) -0.0016(5)
N22 0.0185(7) 0.0291(8) 0.0135(7) -0.0055(6) -0.0028(6) 0.0069(6)
F12 0.0477(8) 0.0344(7) 0.0468(8) 0.0068(6) -0.0276(7) -0.0206(6)
F22 0.0219(6) 0.0222(6) 0.0664(10) -0.0023(6) -0.0030(6) 0.0054(5)
N21 0.0182(7) 0.0205(7) 0.0158(7) -0.0013(6) -0.0031(6) -0.0010(6)
N12 0.0191(7) 0.0216(7) 0.0152(7) -0.0061(6) 0.0019(6) -0.0034(6)
F21 0.0476(8) 0.0339(7) 0.0337(7) -0.0138(6) -0.0008(6) -0.0154(6)
C27 0.0181(8) 0.0226(9) 0.0272(10) -0.0043(7) 0.0005(7) -0.0014(7)
C15 0.0152(8) 0.0247(9) 0.0156(8) -0.0008(7) -0.0022(6) 0.0011(6)
C16 0.0228(9) 0.0254(9) 0.0157(8) -0.0077(7) 0.0038(7) -0.0018(7)
C11 0.0179(8) 0.0227(9) 0.0227(9) 0.0019(7) -0.0101(7) -0.0015(7)
C24 0.0325(11) 0.0391(11) 0.0166(9) -0.0030(8) -0.0076(8) -0.0040(9)
C12 0.0234(9) 0.0312(10) 0.0296(10) 0.0084(8) -0.0113(8) -0.0088(8)
C111 0.0244(9) 0.0225(9) 0.0291(10) -0.0050(7) -0.0106(8) -0.0021(7)
C13 0.0202(9) 0.0408(12) 0.0229(10) 0.0108(8) -0.0037(7) -0.0066(8)
C25 0.0223(9) 0.0284(9) 0.0156(8) -0.0027(7) -0.0042(7) -0.0005(7)
C14 0.0192(9) 0.0361(11) 0.0157(8) 0.0007(7) -0.0005(7) 0.0007(8)
C21 0.0201(9) 0.0221(9) 0.0260(10) 0.0006(7) -0.0058(7) -0.0019(7)
C17 0.0255(9) 0.0217(9) 0.0213(9) -0.0022(7) -0.0080(7) -0.0029(7)
C22 0.0248(10) 0.0298(10) 0.0336(11) 0.0037(8) -0.0137(8) -0.0002(8)
C211 0.0229(10) 0.0397(12) 0.0337(12) -0.0051(9) -0.0048(8) 0.0128(9)
C26 0.0306(11) 0.0592(15) 0.0141(9) -0.0119(9) -0.0047(8) 0.0172(10)
C23 0.0352(11) 0.0390(12) 0.0219(10) 0.0044(8) -0.0143(8) -0.0083(9)

loop_
_atom_type_symbol
_atom_type_description
_atom_type_scat_dispersion_real
_atom_type_scat_dispersion_imag
_atom_type_scat_source
C C 0.0033 0.0016 'International Tables Vol C Tables 4.2.6.8 and 6.1.1.4'
H H 0.0000 0.0000 'International Tables Vol C Tables 4.2.6.8 and 6.1.1.4'
N N 0.0061 0.0033 'International Tables Vol C Tables 4.2.6.8 and 6.1.1.4'
O O 0.0106 0.0060 'International Tables Vol C Tables 4.2.6.8 and 6.1.1.4'
F F 0.0171 0.0103 'International Tables Vol C Tables 4.2.6.8 and 6.1.1.4'
Zn Zn 0.2839 1.4301 'International Tables Vol C Tables 4.2.6.8 and 6.1.1.4'
S S 0.1246 0.1234 'International Tables Vol C Tables 4.2.6.8 and 6.1.1.4'

loop_
_geom_angle_atom_site_label_1
_geom_angle_atom_site_label_2
_geom_angle_atom_site_label_3
_geom_angle
_geom_angle_site_symmetry_1
_geom_angle_site_symmetry_3
_geom_angle_publ_flag
N12 Zn1 N22 131.73(7) . . ?
N12 Zn1 N11 82.81(6) . . ?
N22 Zn1 N11 125.79(7) . . ?
N12 Zn1 N21 123.81(7) . . ?
N22 Zn1 N21 83.32(6) . . ?
N11 Zn1 N21 113.20(6) . . ?
O12 S10 O11 119.76(9) . . ?
O12 S10 N12 109.72(8) . . ?
O11 S10 N12 113.90(9) . . ?
O12 S10 C17 103.54(9) . . ?
O11 S10 C17 102.66(9) . . ?
N12 S10 C17 105.39(9) . . ?
O22 S2 O21 119.83(9) . . ?
O22 S2 N22 110.27(8) . . ?
O21 S2 N22 114.02(9) . . ?
O22 S2 C27 102.74(9) . . ?
O21 S2 C27 103.11(9) . . ?
N22 S2 C27 104.71(9) . . ?
C15 N11 C11 120.12(16) . . ?
C15 N11 Zn1 113.12(12) . . ?
C11 N11 Zn1 126.75(13) . . ?
C26 N22 S2 117.71(13) . . ?
C26 N22 Zn1 115.20(12) . . ?
S2 N22 Zn1 126.64(9) . . ?
C25 N21 C21 119.80(17) . . ?
C25 N21 Zn1 112.62(12) . . ?
C21 N21 Zn1 127.56(13) . . ?
C16 N12 S10 118.28(12) . . ?
C16 N12 Zn1 114.54(12) . . ?
S10 N12 Zn1 125.06(9) . . ?
F23 C27 F21 108.09(16) . . ?
F23 C27 F22 107.82(17) . . ?
F21 C27 F22 107.70(17) . . ?
F23 C27 S2 110.79(13) . . ?
F21 C27 S2 110.93(14) . . ?
F22 C27 S2 111.36(13) . . ?
N11 C15 C14 121.80(18) . . ?
N11 C15 C16 117.64(16) . . ?
C14 C15 C16 120.55(17) . . ?
N12 C16 C15 109.47(15) . . ?
N11 C11 C12 120.26(19) . . ?
N11 C11 C111 116.82(17) . . ?
C12 C11 C111 122.90(18) . . ?
C23 C24 C25 118.5(2) . . ?
C13 C12 C11 119.8(2) . . ?
C14 C13 C12 119.41(18) . . ?
N21 C25 C24 121.92(19) . . ?
N21 C25 C26 118.42(17) . . ?
C24 C25 C26 119.65(18) . . ?
C13 C14 C15 118.60(19) . . ?
N21 C21 C22 120.49(19) . . ?
N21 C21 C211 116.62(18) . . ?
C22 C21 C211 122.89(19) . . ?
F13 C17 F12 108.03(17) . . ?
F13 C17 F11 107.59(15) . . ?
F12 C17 F11 107.97(16) . . ?
F13 C17 S10 111.90(13) . . ?
F12 C17 S10 110.86(13) . . ?
F11 C17 S10 110.35(14) . . ?
C23 C22 C21 119.9(2) . . ?
N22 C26 C25 110.41(16) . . ?
C22 C23 C24 119.32(19) . . ?

loop_
_geom_bond_atom_site_label_1
_geom_bond_atom_site_label_2
_geom_bond_distance
_geom_bond_site_symmetry_2
_geom_bond_publ_flag
Zn1 N12 1.9650(15) . ?
Zn1 N22 1.9661(15) . ?
Zn1 N11 2.0480(16) . ?
Zn1 N21 2.0573(16) . ?
S10 O12 1.4400(14) . ?
S10 O11 1.4436(14) . ?
S10 N12 1.5619(16) . ?
S10 C17 1.846(2) . ?
S2 O22 1.4384(14) . ?
S2 O21 1.4402(14) . ?
S2 N22 1.5622(16) . ?
S2 C27 1.841(2) . ?
F11 C17 1.341(2) . ?
F13 C17 1.329(2) . ?
F23 C27 1.329(2) . ?
N11 C15 1.348(2) . ?
N11 C11 1.359(2) . ?
N22 C26 1.473(2) . ?
F12 C17 1.333(2) . ?
F22 C27 1.340(2) . ?
N21 C25 1.348(2) . ?
N21 C21 1.360(2) . ?
N12 C16 1.476(2) . ?
F21 C27 1.339(2) . ?
C15 C14 1.392(3) . ?
C15 C16 1.513(3) . ?
C11 C12 1.391(3) . ?
C11 C111 1.502(3) . ?
C24 C23 1.390(3) . ?
C24 C25 1.395(3) . ?
C12 C13 1.390(3) . ?
C13 C14 1.387(3) . ?
C25 C26 1.513(3) . ?
C21 C22 1.390(3) . ?
C21 C211 1.499(3) . ?
C22 C23 1.388(3) . ?

loop_
_cod_changelog_entry_id
_cod_changelog_entry_author
_cod_changelog_entry_date
_cod_changelog_entry_text
1 'Vaitkus, Antanas' 2022-04-22T19:20:00+03:00 'Updated bibliographic information.'
